data_7031197
loop_
_publ_author_name
'Rakesh, Prakul'
'Singh, Harkesh B.'
'Jasinski, Jerry P.'
'Golen, James A.'

_publ_section_title
;
 Synthesis, structure and reactivity of
 [o-(2,6-diisopropylphenyliminomethinyl)phenyl]selenenyl selenocyanate
 (RSeSeCN) and related derivatives.
;
_journal_issue 25
_journal_name_full 'Dalton transactions (Cambridge, England : 2003)'
_journal_page_first 9431
_journal_page_last 9437
_journal_paper_doi 10.1039/c4dt00157e
_journal_volume 43
_journal_year 2014
_chemical_formula_moiety 'C38 H44 N2 Se'
_chemical_formula_sum 'C38 H44 N2 Se'
_chemical_formula_weight 607.71
_chemical_name_systematic
; 
 ? 
;
_space_group_IT_number 2
_symmetry_cell_setting triclinic
_symmetry_space_group_name_Hall '-P 1'
_symmetry_space_group_name_H-M 'P -1'
_atom_sites_solution_hydrogens geom
_atom_sites_solution_primary direct
_atom_sites_solution_secondary difmap
_audit_creation_method SHELXL-97
_cell_angle_alpha 89.666(3)
_cell_angle_beta 75.815(3)
_cell_angle_gamma 65.343(3)
_cell_formula_units_Z 2
_cell_length_a 9.6138(3)
_cell_length_b 11.1782(5)
_cell_length_c 17.0830(7)
_cell_measurement_reflns_used 7276
_cell_measurement_temperature 123(2)
_cell_measurement_theta_max 75.4797
_cell_measurement_theta_min 2.6818
_cell_volume 1607.85(12)
_computing_cell_refinement
;
CrysAlisPro, Agilent Technologies,
Version 1.171.35.11 (release 16-05-2011 CrysAlis171 .NET)
(compiled May 16 2011,17:55:39)
;
_computing_data_collection
;
CrysAlisPro, Agilent Technologies,
Version 1.171.35.11 (release 16-05-2011 CrysAlis171 .NET)
(compiled May 16 2011,17:55:39)
;
_computing_data_reduction
;
CrysAlisPro, Agilent Technologies,
Version 1.171.35.11 (release 16-05-2011 CrysAlis171 .NET)
(compiled May 16 2011,17:55:39)
;
_computing_molecular_graphics 'SHELXTL (Sheldrick, 2008)'
_computing_publication_material 'SHELXTL (Sheldrick, 2008)'
_computing_structure_refinement 'SHELXL-97 (Sheldrick, 2008)'
_computing_structure_solution 'SHELXS-97 (Sheldrick, 2008)'
_diffrn_ambient_temperature 123(2)
_diffrn_detector_area_resol_mean 10.5081
_diffrn_measured_fraction_theta_full 0.999
_diffrn_measured_fraction_theta_max 0.969
_diffrn_measurement_device_type 'Xcalibur, Ruby, Gemini'
_diffrn_measurement_method '\w scans'
_diffrn_radiation_monochromator graphite
_diffrn_radiation_source 'Enhance (Cu) X-ray Source'
_diffrn_radiation_type CuK\a
_diffrn_radiation_wavelength 1.54184
_diffrn_reflns_av_R_equivalents 0.0295
_diffrn_reflns_av_sigmaI/netI 0.0350
_diffrn_reflns_limit_h_max 12
_diffrn_reflns_limit_h_min -8
_diffrn_reflns_limit_k_max 13
_diffrn_reflns_limit_k_min -14
_diffrn_reflns_limit_l_max 21
_diffrn_reflns_limit_l_min -20
_diffrn_reflns_number 11196
_diffrn_reflns_theta_full 67.50
_diffrn_reflns_theta_max 75.66
_diffrn_reflns_theta_min 2.68
_exptl_absorpt_coefficient_mu 1.778
_exptl_absorpt_correction_T_max 1.00000
_exptl_absorpt_correction_T_min 0.96193
_exptl_absorpt_correction_type multi-scan
_exptl_absorpt_process_details
;
CrysAlisPro, Agilent Technologies,
Version 1.171.35.11 (release 16-05-2011 CrysAlis171 .NET)
(compiled May 16 2011,17:55:39)
Empirical absorption correction using spherical harmonics,
 implemented in SCALE3 ABSPACK scaling algorithm.
;
_exptl_crystal_colour colorless
_exptl_crystal_density_diffrn 1.255
_exptl_crystal_density_method 'not measured'
_exptl_crystal_description prism
_exptl_crystal_F_000 640
_exptl_crystal_size_max 0.35
_exptl_crystal_size_mid 0.17
_exptl_crystal_size_min 0.12
_refine_diff_density_max 0.434
_refine_diff_density_min -0.396
_refine_diff_density_rms 0.056
_refine_ls_extinction_method none
_refine_ls_goodness_of_fit_ref 1.039
_refine_ls_hydrogen_treatment constr
_refine_ls_matrix_type full
_refine_ls_number_parameters 378
_refine_ls_number_reflns 6460
_refine_ls_number_restraints 0
_refine_ls_restrained_S_all 1.039
_refine_ls_R_factor_all 0.0350
_refine_ls_R_factor_gt 0.0323
_refine_ls_shift/su_max 0.001
_refine_ls_shift/su_mean 0.000
_refine_ls_structure_factor_coef Fsqd
_refine_ls_weighting_details 'calc w=1/[\s^2^(Fo^2^)+(0.0428P)^2^+0.5390P] where P=(Fo^2^+2Fc^2^)/3'
_refine_ls_weighting_scheme calc
_refine_ls_wR_factor_gt 0.0814
_refine_ls_wR_factor_ref 0.0834
_reflns_number_gt 6010
_reflns_number_total 6460
_reflns_threshold_expression >2sigma(I)
_cod_data_source_file c4dt00157e2.cif
_cod_data_source_block diisose2
_cod_depositor_comments 'Adding full bibliography for 7031197--7031200.cif.'
_cod_original_cell_volume 1607.85(11)
_cod_database_code 7031197

loop_
_symmetry_equiv_pos_as_xyz
'x, y, z'
'-x, -y, -z'

loop_
_atom_site_label
_atom_site_type_symbol
_atom_site_fract_x
_atom_site_fract_y
_atom_site_fract_z
_atom_site_U_iso_or_equiv
_atom_site_adp_type
_atom_site_occupancy
_atom_site_symmetry_multiplicity
_atom_site_calc_flag
_atom_site_refinement_flags
Se Se 0.197558(19) 0.254791(17) 0.847419(10) 0.02340(7) Uani 1 1 d .
N1A N 0.44061(17) 0.48979(14) 0.89082(8) 0.0247(3) Uani 1 1 d .
C1A C 0.18225(18) 0.32571(16) 0.95341(9) 0.0217(3) Uani 1 1 d .
C2A C 0.0995(2) 0.29185(17) 1.02237(11) 0.0266(3) Uani 1 1 d .
H2AA H 0.0472 0.2379 1.0168 0.032 Uiso 1 1 calc R
C3A C 0.0938(2) 0.33715(19) 1.09917(11) 0.0303(4) Uani 1 1 d .
H3AA H 0.0345 0.3166 1.1460 0.036 Uiso 1 1 calc R
C4A C 0.1744(2) 0.41248(18) 1.10783(10) 0.0296(4) Uani 1 1 d .
H4AA H 0.1744 0.4397 1.1604 0.036 Uiso 1 1 calc R
C5A C 0.2549(2) 0.44774(17) 1.03956(10) 0.0253(3) Uani 1 1 d .
H5AA H 0.3091 0.4999 1.0455 0.030 Uiso 1 1 calc R
C6A C 0.25666(18) 0.40697(15) 0.96182(10) 0.0214(3) Uani 1 1 d .
C7A C 0.33085(19) 0.45529(16) 0.89034(10) 0.0228(3) Uani 1 1 d .
H7AA H 0.2953 0.4607 0.8427 0.027 Uiso 1 1 calc R
C8A C 0.4930(2) 0.55212(17) 0.82413(10) 0.0243(3) Uani 1 1 d .
C9A C 0.4223(2) 0.69123(18) 0.83098(11) 0.0271(3) Uani 1 1 d .
C10A C 0.4890(2) 0.75350(19) 0.77256(12) 0.0338(4) Uani 1 1 d .
H10A H 0.4449 0.8475 0.7769 0.041 Uiso 1 1 calc R
C11A C 0.6188(3) 0.6802(2) 0.70825(12) 0.0367(4) Uani 1 1 d .
H11A H 0.6652 0.7239 0.6699 0.044 Uiso 1 1 calc R
C12A C 0.6808(2) 0.5433(2) 0.69990(11) 0.0334(4) Uani 1 1 d .
H12A H 0.7669 0.4941 0.6543 0.040 Uiso 1 1 calc R
C13A C 0.6194(2) 0.47614(18) 0.75717(10) 0.0272(3) Uani 1 1 d .
C14A C 0.2789(2) 0.77203(18) 0.90144(11) 0.0308(4) Uani 1 1 d .
H14A H 0.2239 0.7145 0.9209 0.037 Uiso 1 1 calc R
C15A C 0.3309(3) 0.8059(3) 0.97155(15) 0.0602(7) Uani 1 1 d .
H15A H 0.2374 0.8543 1.0170 0.090 Uiso 1 1 calc R
H15B H 0.3872 0.8612 0.9544 0.090 Uiso 1 1 calc R
H15C H 0.4017 0.7242 0.9887 0.090 Uiso 1 1 calc R
C16A C 0.1591(3) 0.8952(2) 0.87597(16) 0.0510(6) Uani 1 1 d .
H16A H 0.0627 0.9361 0.9210 0.076 Uiso 1 1 calc R
H16B H 0.1324 0.8701 0.8287 0.076 Uiso 1 1 calc R
H16C H 0.2052 0.9584 0.8619 0.076 Uiso 1 1 calc R
C17A C 0.6897(2) 0.32564(18) 0.74752(11) 0.0307(4) Uani 1 1 d .
H17A H 0.6071 0.2988 0.7792 0.037 Uiso 1 1 calc R
C18A C 0.8334(3) 0.2670(2) 0.78240(16) 0.0499(6) Uani 1 1 d .
H18A H 0.8024 0.3034 0.8393 0.075 Uiso 1 1 calc R
H18B H 0.9176 0.2896 0.7512 0.075 Uiso 1 1 calc R
H18C H 0.8725 0.1705 0.7791 0.075 Uiso 1 1 calc R
C19A C 0.7347(3) 0.2698(2) 0.65853(13) 0.0410(5) Uani 1 1 d .
H19A H 0.6450 0.3159 0.6354 0.062 Uiso 1 1 calc R
H19B H 0.7609 0.1750 0.6556 0.062 Uiso 1 1 calc R
H19C H 0.8269 0.2827 0.6278 0.062 Uiso 1 1 calc R
N1B N 0.29347(17) 0.16505(14) 0.68160(8) 0.0244(3) Uani 1 1 d .
C1B C 0.41734(19) 0.12869(16) 0.82471(10) 0.0228(3) Uani 1 1 d .
C2B C 0.4908(2) 0.08879(18) 0.88741(11) 0.0287(3) Uani 1 1 d .
H2BA H 0.4319 0.1242 0.9419 0.034 Uiso 1 1 calc R
C3B C 0.6490(2) -0.00208(19) 0.87115(11) 0.0334(4) Uani 1 1 d .
H3BA H 0.6967 -0.0289 0.9147 0.040 Uiso 1 1 calc R
C4B C 0.7380(2) -0.05393(18) 0.79225(12) 0.0324(4) Uani 1 1 d .
H4BA H 0.8465 -0.1153 0.7812 0.039 Uiso 1 1 calc R
C5B C 0.6663(2) -0.01499(17) 0.72965(11) 0.0281(3) Uani 1 1 d .
H5BA H 0.7270 -0.0498 0.6753 0.034 Uiso 1 1 calc R
C6B C 0.5065(2) 0.07442(16) 0.74453(10) 0.0239(3) Uani 1 1 d .
C7B C 0.4408(2) 0.10356(17) 0.67441(10) 0.0254(3) Uani 1 1 d .
H7BA H 0.5114 0.0752 0.6215 0.031 Uiso 1 1 calc R
C8B C 0.23858(19) 0.18506(17) 0.61000(10) 0.0237(3) Uani 1 1 d .
C9B C 0.20743(19) 0.08551(17) 0.57845(10) 0.0246(3) Uani 1 1 d .
C10B C 0.1468(2) 0.10898(19) 0.51061(10) 0.0287(4) Uani 1 1 d .
H10B H 0.1261 0.0430 0.4876 0.034 Uiso 1 1 calc R
C11B C 0.1163(2) 0.22660(19) 0.47645(10) 0.0311(4) Uani 1 1 d .
H11B H 0.0731 0.2415 0.4310 0.037 Uiso 1 1 calc R
C12B C 0.1487(2) 0.32315(18) 0.50826(11) 0.0308(4) Uani 1 1 d .
H12B H 0.1282 0.4032 0.4838 0.037 Uiso 1 1 calc R
C13B C 0.2109(2) 0.30483(18) 0.57549(10) 0.0273(3) Uani 1 1 d .
C14B C 0.2439(2) -0.04541(18) 0.61495(11) 0.0279(3) Uani 1 1 d .
H14B H 0.2557 -0.0321 0.6704 0.033 Uiso 1 1 calc R
C15B C 0.1127(3) -0.0912(2) 0.62470(16) 0.0451(5) Uani 1 1 d .
H15D H 0.1367 -0.1691 0.6548 0.068 Uiso 1 1 calc R
H15E H 0.1057 -0.1142 0.5710 0.068 Uiso 1 1 calc R
H15F H 0.0112 -0.0198 0.6546 0.068 Uiso 1 1 calc R
C16B C 0.4004(3) -0.1518(2) 0.56536(15) 0.0456(5) Uani 1 1 d .
H16D H 0.4267 -0.2331 0.5922 0.068 Uiso 1 1 calc R
H16E H 0.4842 -0.1219 0.5607 0.068 Uiso 1 1 calc R
H16F H 0.3916 -0.1694 0.5111 0.068 Uiso 1 1 calc R
C17B C 0.2476(2) 0.41014(19) 0.61052(12) 0.0343(4) Uani 1 1 d .
H17B H 0.3384 0.3638 0.6348 0.041 Uiso 1 1 calc R
C18B C 0.2966(3) 0.4922(2) 0.54660(15) 0.0484(6) Uani 1 1 d .
H18D H 0.3831 0.4327 0.5014 0.073 Uiso 1 1 calc R
H18E H 0.3326 0.5492 0.5712 0.073 Uiso 1 1 calc R
H18F H 0.2054 0.5471 0.5264 0.073 Uiso 1 1 calc R
C19B C 0.1055(3) 0.5018(2) 0.67848(13) 0.0426(5) Uani 1 1 d .
H19D H 0.0775 0.4492 0.7203 0.064 Uiso 1 1 calc R
H19E H 0.0149 0.5495 0.6562 0.064 Uiso 1 1 calc R
H19F H 0.1330 0.5655 0.7026 0.064 Uiso 1 1 calc R

loop_
_atom_site_aniso_label
_atom_site_aniso_U_11
_atom_site_aniso_U_22
_atom_site_aniso_U_33
_atom_site_aniso_U_23
_atom_site_aniso_U_13
_atom_site_aniso_U_12
Se 0.02332(10) 0.02476(10) 0.02318(10) 0.00028(6) -0.00811(7) -0.01023(7)
N1A 0.0285(7) 0.0261(7) 0.0207(6) 0.0026(5) -0.0048(5) -0.0139(6)
C1A 0.0215(7) 0.0209(7) 0.0194(7) 0.0014(6) -0.0051(6) -0.0062(6)
C2A 0.0237(8) 0.0256(8) 0.0288(8) 0.0061(6) -0.0043(6) -0.0106(6)
C3A 0.0286(8) 0.0323(9) 0.0230(8) 0.0087(7) -0.0015(6) -0.0095(7)
C4A 0.0326(9) 0.0316(9) 0.0193(8) 0.0018(6) -0.0062(6) -0.0090(7)
C5A 0.0273(8) 0.0252(8) 0.0221(8) 0.0006(6) -0.0060(6) -0.0103(7)
C6A 0.0217(7) 0.0196(7) 0.0205(7) 0.0019(6) -0.0050(6) -0.0069(6)
C7A 0.0260(8) 0.0221(7) 0.0193(7) 0.0009(6) -0.0057(6) -0.0095(6)
C8A 0.0280(8) 0.0281(8) 0.0221(8) 0.0036(6) -0.0066(6) -0.0170(7)
C9A 0.0293(8) 0.0273(8) 0.0266(8) 0.0028(7) -0.0062(7) -0.0147(7)
C10A 0.0401(10) 0.0284(9) 0.0340(9) 0.0056(7) -0.0052(8) -0.0184(8)
C11A 0.0460(11) 0.0371(10) 0.0302(9) 0.0082(8) -0.0014(8) -0.0258(9)
C12A 0.0378(9) 0.0358(10) 0.0259(8) -0.0004(7) 0.0017(7) -0.0207(8)
C13A 0.0304(8) 0.0279(8) 0.0249(8) 0.0005(6) -0.0046(7) -0.0156(7)
C14A 0.0288(8) 0.0275(8) 0.0323(9) 0.0009(7) -0.0019(7) -0.0120(7)
C15A 0.0439(12) 0.085(2) 0.0375(12) -0.0214(12) -0.0011(10) -0.0188(13)
C16A 0.0396(11) 0.0368(11) 0.0572(14) 0.0092(10) -0.0018(10) -0.0042(9)
C17A 0.0339(9) 0.0279(9) 0.0282(9) -0.0023(7) 0.0001(7) -0.0160(7)
C18A 0.0618(14) 0.0333(11) 0.0562(14) 0.0049(10) -0.0295(12) -0.0142(10)
C19A 0.0502(12) 0.0328(10) 0.0348(10) -0.0073(8) -0.0055(9) -0.0159(9)
N1B 0.0309(7) 0.0248(7) 0.0194(6) 0.0006(5) -0.0081(5) -0.0130(6)
C1B 0.0233(7) 0.0195(7) 0.0262(8) 0.0015(6) -0.0078(6) -0.0091(6)
C2B 0.0325(9) 0.0262(8) 0.0238(8) 0.0011(6) -0.0093(7) -0.0083(7)
C3B 0.0355(9) 0.0317(9) 0.0297(9) 0.0038(7) -0.0157(7) -0.0074(8)
C4B 0.0272(8) 0.0281(9) 0.0353(10) 0.0016(7) -0.0102(7) -0.0046(7)
C5B 0.0296(8) 0.0255(8) 0.0259(8) 0.0000(6) -0.0050(7) -0.0100(7)
C6B 0.0278(8) 0.0215(7) 0.0246(8) 0.0028(6) -0.0083(6) -0.0120(6)
C7B 0.0300(8) 0.0245(8) 0.0212(7) 0.0008(6) -0.0057(6) -0.0117(7)
C8B 0.0219(7) 0.0273(8) 0.0177(7) -0.0006(6) -0.0033(6) -0.0077(6)
C9B 0.0238(7) 0.0274(8) 0.0201(7) -0.0005(6) -0.0055(6) -0.0088(6)
C10B 0.0280(8) 0.0328(9) 0.0231(8) -0.0019(7) -0.0078(6) -0.0104(7)
C11B 0.0286(8) 0.0376(10) 0.0202(8) 0.0026(7) -0.0082(6) -0.0066(7)
C12B 0.0286(8) 0.0286(9) 0.0260(8) 0.0054(7) -0.0043(7) -0.0053(7)
C13B 0.0241(8) 0.0270(8) 0.0251(8) 0.0005(6) -0.0017(6) -0.0081(7)
C14B 0.0338(9) 0.0291(8) 0.0257(8) 0.0030(7) -0.0126(7) -0.0157(7)
C15B 0.0390(11) 0.0384(11) 0.0640(14) 0.0137(10) -0.0164(10) -0.0211(9)
C16B 0.0383(11) 0.0350(11) 0.0506(13) 0.0103(9) -0.0060(9) -0.0068(9)
C17B 0.0349(9) 0.0276(9) 0.0397(10) 0.0040(8) -0.0100(8) -0.0128(8)
C18B 0.0473(12) 0.0356(11) 0.0551(14) -0.0014(10) 0.0071(10) -0.0222(10)
C19B 0.0574(13) 0.0350(10) 0.0332(10) -0.0027(8) -0.0029(9) -0.0226(10)

loop_
_atom_type_symbol
_atom_type_description
_atom_type_scat_dispersion_real
_atom_type_scat_dispersion_imag
_atom_type_scat_source
C C 0.0181 0.0091 'International Tables Vol C Tables 4.2.6.8 and 6.1.1.4'
H H 0.0000 0.0000 'International Tables Vol C Tables 4.2.6.8 and 6.1.1.4'
N N 0.0311 0.0180 'International Tables Vol C Tables 4.2.6.8 and 6.1.1.4'
Se Se -0.7943 1.1372 'International Tables Vol C Tables 4.2.6.8 and 6.1.1.4'

loop_
_geom_angle_atom_site_label_1
_geom_angle_atom_site_label_2
_geom_angle_atom_site_label_3
_geom_angle
C1A Se C1B 96.34(7)
C7A N1A C8A 119.18(14)
C2A C1A C6A 119.92(15)
C2A C1A Se 119.27(13)
C6A C1A Se 120.78(12)
C3A C2A C1A 119.91(16)
C3A C2A H2AA 120.0
C1A C2A H2AA 120.0
C2A C3A C4A 120.36(16)
C2A C3A H3AA 119.8
C4A C3A H3AA 119.8
C5A C4A C3A 119.84(16)
C5A C4A H4AA 120.1
C3A C4A H4AA 120.1
C4A C5A C6A 120.40(16)
C4A C5A H5AA 119.8
C6A C5A H5AA 119.8
C1A C6A C5A 119.44(15)
C1A C6A C7A 121.00(14)
C5A C6A C7A 119.50(15)
N1A C7A C6A 121.83(15)
N1A C7A H7AA 119.1
C6A C7A H7AA 119.1
C9A C8A C13A 121.66(16)
C9A C8A N1A 117.65(15)
C13A C8A N1A 120.50(15)
C10A C9A C8A 118.18(16)
C10A C9A C14A 120.83(16)
C8A C9A C14A 120.98(16)
C11A C10A C9A 120.88(18)
C11A C10A H10A 119.6
C9A C10A H10A 119.6
C12A C11A C10A 120.06(17)
C12A C11A H11A 120.0
C10A C11A H11A 120.0
C11A C12A C13A 121.25(17)
C11A C12A H12A 119.4
C13A C12A H12A 119.4
C12A C13A C8A 117.76(16)
C12A C13A C17A 120.64(16)
C8A C13A C17A 121.59(16)
C15A C14A C9A 110.76(16)
C15A C14A C16A 111.7(2)
C9A C14A C16A 112.67(17)
C15A C14A H14A 107.1
C9A C14A H14A 107.1
C16A C14A H14A 107.1
C14A C15A H15A 109.5
C14A C15A H15B 109.5
H15A C15A H15B 109.5
C14A C15A H15C 109.5
H15A C15A H15C 109.5
H15B C15A H15C 109.5
C14A C16A H16A 109.5
C14A C16A H16B 109.5
H16A C16A H16B 109.5
C14A C16A H16C 109.5
H16A C16A H16C 109.5
H16B C16A H16C 109.5
C13A C17A C18A 110.68(16)
C13A C17A C19A 111.64(16)
C18A C17A C19A 110.63(17)
C13A C17A H17A 107.9
C18A C17A H17A 107.9
C19A C17A H17A 107.9
C17A C18A H18A 109.5
C17A C18A H18B 109.5
H18A C18A H18B 109.5
C17A C18A H18C 109.5
H18A C18A H18C 109.5
H18B C18A H18C 109.5
C17A C19A H19A 109.5
C17A C19A H19B 109.5
H19A C19A H19B 109.5
C17A C19A H19C 109.5
H19A C19A H19C 109.5
H19B C19A H19C 109.5
C7B N1B C8B 118.87(14)
C2B C1B C6B 118.65(15)
C2B C1B Se 120.76(13)
C6B C1B Se 120.58(12)
C3B C2B C1B 120.82(16)
C3B C2B H2BA 119.6
C1B C2B H2BA 119.6
C4B C3B C2B 120.73(17)
C4B C3B H3BA 119.6
C2B C3B H3BA 119.6
C5B C4B C3B 118.90(17)
C5B C4B H4BA 120.5
C3B C4B H4BA 120.5
C4B C5B C6B 121.48(16)
C4B C5B H5BA 119.3
C6B C5B H5BA 119.3
C5B C6B C1B 119.39(15)
C5B C6B C7B 116.92(15)
C1B C6B C7B 123.68(15)
N1B C7B C6B 122.43(15)
N1B C7B H7BA 118.8
C6B C7B H7BA 118.8
C13B C8B C9B 122.28(16)
C13B C8B N1B 119.40(15)
C9B C8B N1B 118.26(15)
C10B C9B C8B 117.69(16)
C10B C9B C14B 120.92(16)
C8B C9B C14B 121.35(15)
C11B C10B C9B 121.08(17)
C11B C10B H10B 119.5
C9B C10B H10B 119.5
C10B C11B C12B 120.27(16)
C10B C11B H11B 119.9
C12B C11B H11B 119.9
C11B C12B C13B 121.26(17)
C11B C12B H12B 119.4
C13B C12B H12B 119.4
C12B C13B C8B 117.41(17)
C12B C13B C17B 121.56(17)
C8B C13B C17B 121.03(16)
C16B C14B C15B 110.35(17)
C16B C14B C9B 110.49(15)
C15B C14B C9B 113.50(16)
C16B C14B H14B 107.4
C15B C14B H14B 107.4
C9B C14B H14B 107.4
C14B C15B H15D 109.5
C14B C15B H15E 109.5
H15D C15B H15E 109.5
C14B C15B H15F 109.5
H15D C15B H15F 109.5
H15E C15B H15F 109.5
C14B C16B H16D 109.5
C14B C16B H16E 109.5
H16D C16B H16E 109.5
C14B C16B H16F 109.5
H16D C16B H16F 109.5
H16E C16B H16F 109.5
C13B C17B C19B 110.36(16)
C13B C17B C18B 113.40(18)
C19B C17B C18B 109.80(17)
C13B C17B H17B 107.7
C19B C17B H17B 107.7
C18B C17B H17B 107.7
C17B C18B H18D 109.5
C17B C18B H18E 109.5
H18D C18B H18E 109.5
C17B C18B H18F 109.5
H18D C18B H18F 109.5
H18E C18B H18F 109.5
C17B C19B H19D 109.5
C17B C19B H19E 109.5
H19D C19B H19E 109.5
C17B C19B H19F 109.5
H19D C19B H19F 109.5
H19E C19B H19F 109.5

loop_
_geom_bond_atom_site_label_1
_geom_bond_atom_site_label_2
_geom_bond_distance
Se C1A 1.9280(16)
Se C1B 1.9291(16)
N1A C7A 1.267(2)
N1A C8A 1.428(2)
C1A C2A 1.397(2)
C1A C6A 1.397(2)
C2A C3A 1.389(3)
C2A H2AA 0.9500
C3A C4A 1.391(3)
C3A H3AA 0.9500
C4A C5A 1.386(2)
C4A H4AA 0.9500
C5A C6A 1.400(2)
C5A H5AA 0.9500
C6A C7A 1.476(2)
C7A H7AA 0.9500
C8A C9A 1.405(2)
C8A C13A 1.406(2)
C9A C10A 1.393(3)
C9A C14A 1.525(2)
C10A C11A 1.386(3)
C10A H10A 0.9500
C11A C12A 1.384(3)
C11A H11A 0.9500
C12A C13A 1.396(3)
C12A H12A 0.9500
C13A C17A 1.521(2)
C14A C15A 1.511(3)
C14A C16A 1.525(3)
C14A H14A 1.0000
C15A H15A 0.9800
C15A H15B 0.9800
C15A H15C 0.9800
C16A H16A 0.9800
C16A H16B 0.9800
C16A H16C 0.9800
C17A C18A 1.529(3)
C17A C19A 1.534(3)
C17A H17A 1.0000
C18A H18A 0.9800
C18A H18B 0.9800
C18A H18C 0.9800
C19A H19A 0.9800
C19A H19B 0.9800
C19A H19C 0.9800
N1B C7B 1.264(2)
N1B C8B 1.428(2)
C1B C2B 1.396(2)
C1B C6B 1.407(2)
C2B C3B 1.389(3)
C2B H2BA 0.9500
C3B C4B 1.384(3)
C3B H3BA 0.9500
C4B C5B 1.383(3)
C4B H4BA 0.9500
C5B C6B 1.398(2)
C5B H5BA 0.9500
C6B C7B 1.461(2)
C7B H7BA 0.9500
C8B C13B 1.408(2)
C8B C9B 1.408(2)
C9B C10B 1.397(2)
C9B C14B 1.524(2)
C10B C11B 1.382(3)
C10B H10B 0.9500
C11B C12B 1.388(3)
C11B H11B 0.9500
C12B C13B 1.397(3)
C12B H12B 0.9500
C13B C17B 1.525(3)
C14B C16B 1.513(3)
C14B C15B 1.521(3)
C14B H14B 1.0000
C15B H15D 0.9800
C15B H15E 0.9800
C15B H15F 0.9800
C16B H16D 0.9800
C16B H16E 0.9800
C16B H16F 0.9800
C17B C19B 1.527(3)
C17B C18B 1.534(3)
C17B H17B 1.0000
C18B H18D 0.9800
C18B H18E 0.9800
C18B H18F 0.9800
C19B H19D 0.9800
C19B H19E 0.9800
C19B H19F 0.9800

loop_
_geom_torsion_atom_site_label_1
_geom_torsion_atom_site_label_2
_geom_torsion_atom_site_label_3
_geom_torsion_atom_site_label_4
_geom_torsion
C1B Se C1A C2A -106.10(13)
C1B Se C1A C6A 72.01(14)
C6A C1A C2A C3A -1.1(2)
Se C1A C2A C3A 176.98(13)
C1A C2A C3A C4A -2.1(3)
C2A C3A C4A C5A 3.0(3)
C3A C4A C5A C6A -0.6(3)
C2A C1A C6A C5A 3.5(2)
Se C1A C6A C5A -174.58(12)
C2A C1A C6A C7A -173.74(15)
Se C1A C6A C7A 8.2(2)
C4A C5A C6A C1A -2.7(2)
C4A C5A C6A C7A 174.63(15)
C8A N1A C7A C6A -171.70(14)
C1A C6A C7A N1A -156.16(16)
C5A C6A C7A N1A 26.6(2)
C7A N1A C8A C9A 93.5(2)
C7A N1A C8A C13A -91.3(2)
C13A C8A C9A C10A -5.1(3)
N1A C8A C9A C10A 170.05(16)
C13A C8A C9A C14A 176.31(16)
N1A C8A C9A C14A -8.6(2)
C8A C9A C10A C11A 1.7(3)
C14A C9A C10A C11A -179.66(19)
C9A C10A C11A C12A 2.1(3)
C10A C11A C12A C13A -2.7(3)
C11A C12A C13A C8A -0.5(3)
C11A C12A C13A C17A -179.49(19)
C9A C8A C13A C12A 4.5(3)
N1A C8A C13A C12A -170.51(16)
C9A C8A C13A C17A -176.56(16)
N1A C8A C13A C17A 8.5(3)
C10A C9A C14A C15A -87.1(2)
C8A C9A C14A C15A 91.5(2)
C10A C9A C14A C16A 38.9(3)
C8A C9A C14A C16A -142.52(19)
C12A C13A C17A C18A 84.7(2)
C8A C13A C17A C18A -94.2(2)
C12A C13A C17A C19A -39.0(2)
C8A C13A C17A C19A 142.07(18)
C1A Se C1B C2B 19.23(15)
C1A Se C1B C6B -161.19(14)
C6B C1B C2B C3B 0.4(3)
Se C1B C2B C3B 179.94(15)
C1B C2B C3B C4B 0.8(3)
C2B C3B C4B C5B -0.8(3)
C3B C4B C5B C6B -0.4(3)
C4B C5B C6B C1B 1.6(3)
C4B C5B C6B C7B -176.99(17)
C2B C1B C6B C5B -1.5(2)
Se C1B C6B C5B 178.90(13)
C2B C1B C6B C7B 176.95(16)
Se C1B C6B C7B -2.6(2)
C8B N1B C7B C6B -177.64(15)
C5B C6B C7B N1B 168.19(17)
C1B C6B C7B N1B -10.3(3)
C7B N1B C8B C13B -95.53(19)
C7B N1B C8B C9B 87.2(2)
C13B C8B C9B C10B -0.1(2)
N1B C8B C9B C10B 177.08(14)
C13B C8B C9B C14B 177.77(15)
N1B C8B C9B C14B -5.0(2)
C8B C9B C10B C11B -0.9(2)
C14B C9B C10B C11B -178.80(16)
C9B C10B C11B C12B 1.3(3)
C10B C11B C12B C13B -0.6(3)
C11B C12B C13B C8B -0.4(3)
C11B C12B C13B C17B 179.69(16)
C9B C8B C13B C12B 0.7(2)
N1B C8B C13B C12B -176.43(15)
C9B C8B C13B C17B -179.32(16)
N1B C8B C13B C17B 3.5(2)
C10B C9B C14B C16B 78.9(2)
C8B C9B C14B C16B -98.9(2)
C10B C9B C14B C15B -45.7(2)
C8B C9B C14B C15B 136.51(18)
C12B C13B C17B C19B 92.7(2)
C8B C13B C17B C19B -87.2(2)
C12B C13B C17B C18B -30.9(2)
C8B C13B C17B C18B 149.14(18)
